data_7124410
loop_
_publ_author_name
'Aguilar-Granda, Andr\'es'
'Colin-Molina, Abraham'
'Jellen, Marcus'
'Nu\~nez-Pineda, Alejandra'
'Cifuentes Quintal, Miguel Eduardo'
'Toscano, Rub\'en A.'
'Merino, Gabriel'
'Rodr\'iguez-Molina, Braulio'

_publ_section_title
;
 Triggering the Dynamics of a Carbazole-p-[phenylene-diethynyl]-xylene
 Rotor through a Mechanically Induced Phase Transition
;
_journal_name_full 'Chemical Communications'
_journal_paper_doi 10.1039/C9CC05672F
_journal_year 2019
_chemical_formula_moiety C48H32N2,C7H8
_chemical_formula_sum 'C55 H40 N2'
_chemical_formula_weight 728.89
_space_group_crystal_system triclinic
_space_group_IT_number 2
_space_group_name_Hall '-P 1'
_space_group_name_H-M_alt 'P -1'
_symmetry_space_group_name_Hall '-P 1'
_symmetry_space_group_name_H-M 'P -1'
_atom_sites_solution_hydrogens geom
_audit_creation_method SHELXL-2016/6
_audit_update_record
;
2019-07-13 deposited with the CCDC.    2019-10-30 downloaded from the CCDC.
;
_cell_angle_alpha 115.001(5)
_cell_angle_beta 89.766(6)
_cell_angle_gamma 100.874(5)
_cell_formula_units_Z 1
_cell_length_a 5.4653(9)
_cell_length_b 14.009(3)
_cell_length_c 15.061(3)
_cell_measurement_reflns_used 2508
_cell_measurement_temperature 298(2)
_cell_measurement_theta_max 0.997
_cell_measurement_theta_min 0.986
_cell_volume 1022.6(3)
_computing_structure_refinement 'SHELXL-2016/6 (Sheldrick, 2016)'
_diffrn_ambient_temperature 298(2)
_diffrn_measured_fraction_theta_full 0.971
_diffrn_measured_fraction_theta_max 0.966
_diffrn_measurement_device_type 'Bruker APEX2 CCD area detector'
_diffrn_radiation_type MoK\a
_diffrn_radiation_wavelength 0.71073
_diffrn_reflns_av_R_equivalents 0.0270
_diffrn_reflns_av_unetI/netI 0.0371
_diffrn_reflns_Laue_measured_fraction_full 0.971
_diffrn_reflns_Laue_measured_fraction_max 0.966
_diffrn_reflns_limit_h_max 6
_diffrn_reflns_limit_h_min -6
_diffrn_reflns_limit_k_max 17
_diffrn_reflns_limit_k_min -17
_diffrn_reflns_limit_l_max 18
_diffrn_reflns_limit_l_min -18
_diffrn_reflns_number 7668
_diffrn_reflns_point_group_measured_fraction_full 0.971
_diffrn_reflns_point_group_measured_fraction_max 0.966
_diffrn_reflns_theta_full 25.242
_diffrn_reflns_theta_max 25.680
_diffrn_reflns_theta_min 2.653
_exptl_absorpt_coefficient_mu 0.068
_exptl_crystal_colour yellow
_exptl_crystal_density_diffrn 1.184
_exptl_crystal_description prism
_exptl_crystal_F_000 384
_exptl_crystal_recrystallization_method 'Re-crystallisation from solvent: Toluene'
_exptl_crystal_size_max 0.280
_exptl_crystal_size_mid 0.167
_exptl_crystal_size_min 0.048
_refine_diff_density_max 0.134
_refine_diff_density_min -0.133
_refine_diff_density_rms 0.031
_refine_ls_extinction_coef 0.075(5)
_refine_ls_extinction_expression Fc^*^=kFc[1+0.001xFc^2^\l^3^/sin(2\q)]^-1/4^
_refine_ls_extinction_method 'SHELXL-2016/6 (Sheldrick 2016)'
_refine_ls_goodness_of_fit_ref 1.106
_refine_ls_hydrogen_treatment constr
_refine_ls_matrix_type full
_refine_ls_number_parameters 356
_refine_ls_number_reflns 3764
_refine_ls_number_restraints 290
_refine_ls_restrained_S_all 1.068
_refine_ls_R_factor_all 0.0875
_refine_ls_R_factor_gt 0.0574
_refine_ls_shift/su_max 0.000
_refine_ls_shift/su_mean 0.000
_refine_ls_structure_factor_coef Fsqd
_refine_ls_weighting_details 'w=1/[\s^2^(Fo^2^)+(0.0487P)^2^+0.1851P] where P=(Fo^2^+2Fc^2^)/3'
_refine_ls_weighting_scheme calc
_refine_ls_wR_factor_gt 0.1284
_refine_ls_wR_factor_ref 0.1493
_reflns_Friedel_coverage 0.000
_reflns_number_gt 2508
_reflns_number_total 3764
_reflns_threshold_expression 'I > 2\s(I)'
_cod_data_source_file c9cc05672f5.cif
_cod_data_source_block 2-Tolene
_cod_database_code 7124410
_shelx_shelxl_version_number 2016/6
_shelx_space_group_comment
;
The symmetry employed for this shelxl refinement is uniquely defined
by the following loop, which should always be used as a source of
symmetry information in preference to the above space-group names.
They are only intended as comments.
;
_shelx_estimated_absorpt_t_min 0.981
_shelx_estimated_absorpt_t_max 0.997

loop_
_space_group_symop_operation_xyz
'x, y, z'
'-x, -y, -z'

loop_
_atom_site_label
_atom_site_type_symbol
_atom_site_fract_x
_atom_site_fract_y
_atom_site_fract_z
_atom_site_U_iso_or_equiv
_atom_site_adp_type
_atom_site_occupancy
_atom_site_site_symmetry_order
_atom_site_calc_flag
_atom_site_refinement_flags_posn
_atom_site_refinement_flags_adp
_atom_site_refinement_flags_occupancy
_atom_site_disorder_assembly
_atom_site_disorder_group
C1 C 0.2988(5) 0.0199(2) 0.3822(2) 0.0934(8) Uani 1 1 d . . . . .
H1 H 0.178748 0.020977 0.426340 0.112 Uiso 1 1 calc R U . . .
C2 C 0.3983(7) -0.0706(2) 0.3320(3) 0.1094(10) Uani 1 1 d . . . . .
H2 H 0.343645 -0.131400 0.343025 0.131 Uiso 1 1 calc R U . . .
C3 C 0.5760(7) -0.0733(3) 0.2661(3) 0.1105(10) Uani 1 1 d . . . . .
H3 H 0.641819 -0.134708 0.234855 0.133 Uiso 1 1 calc R U . . .
C4 C 0.6561(6) 0.0138(2) 0.2465(2) 0.0934(8) Uani 1 1 d . . . . .
H4 H 0.773460 0.011237 0.201026 0.112 Uiso 1 1 calc R U . . .
C5 C 0.7635(5) 0.2542(2) 0.24017(16) 0.0788(7) Uani 1 1 d . . . . .
H5 H 0.865614 0.214435 0.196010 0.095 Uiso 1 1 calc R U . . .
C6 C 0.7682(5) 0.3589(2) 0.25701(18) 0.0847(8) Uani 1 1 d . . . . .
H6 H 0.874886 0.390226 0.224026 0.102 Uiso 1 1 calc R U . . .
C7 C 0.6160(5) 0.4184(2) 0.32250(18) 0.0781(7) Uani 1 1 d . . . . .
H7 H 0.621958 0.489036 0.332384 0.094 Uiso 1 1 calc R U . . .
C8 C 0.4561(4) 0.37551(18) 0.37326(16) 0.0669(6) Uani 1 1 d . . . . .
H8 H 0.354495 0.415973 0.417073 0.080 Uiso 1 1 calc R U . . .
N9 N 0.3178(3) 0.20953(14) 0.40189(13) 0.0639(5) Uani 1 1 d . . . . .
C10 C 0.3862(4) 0.10901(18) 0.36371(17) 0.0683(6) Uani 1 1 d . . . . .
C11 C 0.5607(4) 0.10612(18) 0.29494(16) 0.0691(6) Uani 1 1 d . . . . .
C12 C 0.6025(4) 0.20840(18) 0.29061(15) 0.0632(6) Uani 1 1 d . . . . .
C13 C 0.4513(4) 0.27034(17) 0.35712(14) 0.0573(5) Uani 1 1 d . . . . .
C14 C 0.1881(4) 0.25192(17) 0.48761(15) 0.0599(6) Uani 1 1 d D . . . .
C15 C 0.0080(4) 0.30994(17) 0.49106(15) 0.0608(6) Uani 1 1 d D . . . .
H15 H -0.032503 0.320200 0.436259 0.073 Uiso 1 1 calc R U . . .
C16 C -0.1124(4) 0.35286(18) 0.57518(16) 0.0639(6) Uani 1 1 d D . . . .
H16 H -0.232784 0.392324 0.576774 0.077 Uiso 1 1 calc R U . . .
C17 C -0.0558(4) 0.33779(18) 0.65791(16) 0.0638(6) Uani 1 1 d D . . . .
C18 C 0.1254(4) 0.2793(2) 0.65337(17) 0.0738(7) Uani 1 1 d D . . . .
H18 H 0.165582 0.268428 0.707892 0.089 Uiso 1 1 calc R U . . .
C19 C 0.2474(4) 0.2367(2) 0.56957(18) 0.0734(7) Uani 1 1 d D . . . .
H19 H 0.369145 0.197892 0.567969 0.088 Uiso 1 1 calc R U . . .
C20 C -0.1785(4) 0.38173(19) 0.74627(18) 0.0697(6) Uani 1 1 d . . . . .
C21 C -0.2774(5) 0.41561(19) 0.82020(17) 0.0716(6) Uani 1 1 d . . . . .
C22 C -0.3919(4) 0.45736(18) 0.91192(16) 0.0666(6) Uani 1 1 d . . . . .
C23 C -0.3518(4) 0.42231(19) 0.98419(17) 0.0687(6) Uani 1 1 d . . . . .
C24 C -0.5375(5) 0.53321(19) 0.92899(16) 0.0722(7) Uani 1 1 d . . . . .
H24 H -0.561791 0.555207 0.880018 0.087 Uiso 1 1 calc R U . . .
C25 C -0.1939(5) 0.3409(2) 0.9682(2) 0.0930(8) Uani 1 1 d . . . . .
H25A H -0.177486 0.331106 1.027066 0.140 Uiso 1 1 calc R U . . .
H25B H -0.031406 0.365808 0.952125 0.140 Uiso 1 1 calc R U . . .
H25C H -0.271584 0.273701 0.915148 0.140 Uiso 1 1 calc R U . . .
C31 C 0.065(3) 0.0534(11) 0.0044(15) 0.097(2) Uani 0.25 1 d D U P A -1
C32 C -0.149(4) -0.0154(15) -0.049(2) 0.095(3) Uani 0.25 1 d D U P A -1
H32 H -0.238881 0.002937 -0.090145 0.114 Uiso 0.25 1 calc R U P A -1
C33 C -0.233(2) -0.1117(11) -0.0435(11) 0.096(3) Uani 0.25 1 d D U P A -1
H33 H -0.381894 -0.156633 -0.078585 0.115 Uiso 0.25 1 calc R U P A -1
C34 C -0.097(4) -0.1420(14) 0.0148(19) 0.097(3) Uani 0.25 1 d D U P A -1
H34 H -0.146061 -0.209038 0.015371 0.116 Uiso 0.25 1 calc R U P A -1
C35 C 0.112(3) -0.0709(12) 0.0712(11) 0.100(3) Uani 0.25 1 d D U P A -1
H35 H 0.201671 -0.088835 0.112160 0.120 Uiso 0.25 1 calc R U P A -1
C36 C 0.191(4) 0.0274(15) 0.0680(19) 0.099(3) Uani 0.25 1 d D U P A -1
H36 H 0.328342 0.076177 0.108819 0.118 Uiso 0.25 1 calc R U P A -1
C37 C 0.159(5) 0.1589(17) 0.000(3) 0.109(4) Uani 0.25 1 d D U P A -1
H37A H 0.330245 0.164124 -0.015014 0.164 Uiso 0.25 1 calc R U P A -1
H37B H 0.147556 0.216635 0.063080 0.164 Uiso 0.25 1 calc R U P A -1
H37C H 0.059418 0.163680 -0.049301 0.164 Uiso 0.25 1 calc R U P A -1
C31B C -0.116(3) -0.0751(11) -0.0202(17) 0.096(2) Uani 0.25 1 d D U P B -2
C32B C 0.117(3) -0.0364(10) 0.0304(13) 0.098(3) Uani 0.25 1 d D U P B -2
H32B H 0.185267 -0.078097 0.053970 0.117 Uiso 0.25 1 calc R U P B -2
C33B C 0.250(2) 0.0643(11) 0.0461(13) 0.101(3) Uani 0.25 1 d D U P B -2
H33B H 0.407009 0.089923 0.080216 0.122 Uiso 0.25 1 calc R U P B -2
C34B C 0.152(4) 0.1280(12) 0.0117(19) 0.101(3) Uani 0.25 1 d D U P B -2
H34B H 0.239625 0.196542 0.023871 0.121 Uiso 0.25 1 calc R U P B -2
C35B C -0.080(3) 0.0874(12) -0.0410(13) 0.100(3) Uani 0.25 1 d D U P B -2
H35B H -0.142562 0.126255 -0.069370 0.120 Uiso 0.25 1 calc R U P B -2
C36B C -0.218(3) -0.0108(14) -0.0518(17) 0.098(3) Uani 0.25 1 d D U P B -2
H36B H -0.381480 -0.033712 -0.080589 0.118 Uiso 0.25 1 calc R U P B -2
C37B C -0.261(3) -0.1848(10) -0.0398(12) 0.106(4) Uani 0.25 1 d D U P B -2
H37D H -0.377677 -0.179008 0.009173 0.159 Uiso 0.25 1 calc R U P B -2
H37E H -0.148566 -0.228826 -0.037555 0.159 Uiso 0.25 1 calc R U P B -2
H37F H -0.350595 -0.216930 -0.103686 0.159 Uiso 0.25 1 calc R U P B -2

loop_
_atom_site_aniso_label
_atom_site_aniso_U_11
_atom_site_aniso_U_22
_atom_site_aniso_U_33
_atom_site_aniso_U_23
_atom_site_aniso_U_13
_atom_site_aniso_U_12
C1 0.0933(19) 0.0736(17) 0.116(2) 0.0471(16) 0.0115(17) 0.0071(15)
C2 0.119(3) 0.0683(18) 0.140(3) 0.0475(19) -0.008(2) 0.0116(18)
C3 0.119(3) 0.083(2) 0.122(3) 0.030(2) 0.007(2) 0.0363(19)
C4 0.103(2) 0.0823(18) 0.0828(19) 0.0178(16) 0.0085(15) 0.0331(16)
C5 0.0796(16) 0.100(2) 0.0484(14) 0.0275(13) 0.0145(11) 0.0108(14)
C6 0.0917(18) 0.100(2) 0.0635(16) 0.0442(15) 0.0136(14) -0.0012(16)
C7 0.0879(17) 0.0789(16) 0.0700(16) 0.0394(14) 0.0111(14) 0.0046(14)
C8 0.0719(14) 0.0669(14) 0.0596(14) 0.0279(11) 0.0095(11) 0.0076(11)
N9 0.0663(11) 0.0616(11) 0.0644(12) 0.0286(9) 0.0167(9) 0.0108(9)
C10 0.0676(14) 0.0605(13) 0.0716(16) 0.0261(12) 0.0035(12) 0.0068(11)
C11 0.0723(14) 0.0662(14) 0.0564(14) 0.0149(11) 0.0013(11) 0.0134(12)
C12 0.0670(13) 0.0695(14) 0.0422(12) 0.0160(10) 0.0012(10) 0.0082(11)
C13 0.0594(12) 0.0624(12) 0.0455(12) 0.0223(10) 0.0041(9) 0.0043(10)
C14 0.0522(11) 0.0652(13) 0.0609(14) 0.0301(11) 0.0097(10) 0.0017(10)
C15 0.0561(12) 0.0750(14) 0.0520(13) 0.0302(11) 0.0029(10) 0.0079(11)
C16 0.0577(12) 0.0755(14) 0.0594(14) 0.0311(12) 0.0072(10) 0.0111(11)
C17 0.0604(13) 0.0732(14) 0.0560(14) 0.0310(11) 0.0091(10) 0.0020(11)
C18 0.0697(14) 0.0990(18) 0.0697(16) 0.0544(14) 0.0126(12) 0.0125(13)
C19 0.0646(14) 0.0934(17) 0.0826(17) 0.0557(15) 0.0172(12) 0.0198(13)
C20 0.0721(14) 0.0744(15) 0.0605(15) 0.0318(12) 0.0101(12) 0.0035(12)
C21 0.0779(15) 0.0791(16) 0.0559(15) 0.0320(13) 0.0067(12) 0.0044(13)
C22 0.0739(14) 0.0714(14) 0.0505(13) 0.0262(11) 0.0064(11) 0.0061(12)
C23 0.0802(15) 0.0717(14) 0.0552(14) 0.0300(12) 0.0044(11) 0.0111(12)
C24 0.0907(17) 0.0812(16) 0.0516(14) 0.0359(12) 0.0066(12) 0.0157(14)
C25 0.113(2) 0.0931(19) 0.0826(18) 0.0412(15) 0.0110(16) 0.0338(17)
C31 0.093(5) 0.109(5) 0.078(5) 0.022(4) 0.006(4) 0.044(4)
C32 0.092(6) 0.109(6) 0.081(5) 0.025(5) 0.003(4) 0.048(5)
C33 0.090(5) 0.108(6) 0.085(5) 0.027(5) -0.003(4) 0.045(5)
C34 0.091(6) 0.108(6) 0.084(6) 0.026(5) -0.003(5) 0.043(5)
C35 0.096(5) 0.111(6) 0.081(6) 0.023(5) -0.008(4) 0.037(5)
C36 0.095(5) 0.111(6) 0.078(6) 0.022(5) 0.001(4) 0.040(5)
C37 0.119(10) 0.111(8) 0.090(9) 0.027(7) 0.013(8) 0.043(6)
C31B 0.091(5) 0.108(5) 0.081(5) 0.024(5) 0.002(4) 0.043(4)
C32B 0.093(5) 0.111(6) 0.077(5) 0.022(5) -0.003(4) 0.039(5)
C33B 0.096(5) 0.112(6) 0.083(6) 0.021(6) -0.001(5) 0.039(5)
C34B 0.101(6) 0.111(6) 0.080(6) 0.022(6) 0.006(5) 0.041(5)
C35B 0.100(5) 0.109(6) 0.081(6) 0.022(5) 0.001(4) 0.043(5)
C36B 0.095(5) 0.110(5) 0.081(5) 0.025(5) 0.003(4) 0.045(4)
C37B 0.095(8) 0.120(7) 0.095(8) 0.035(7) -0.001(6) 0.028(6)

loop_
_atom_type_symbol
_atom_type_description
_atom_type_scat_dispersion_real
_atom_type_scat_dispersion_imag
_atom_type_scat_source
C C 0.0033 0.0016 'International Tables Vol C Tables 4.2.6.8 and 6.1.1.4'
H H 0.0000 0.0000 'International Tables Vol C Tables 4.2.6.8 and 6.1.1.4'
N N 0.0061 0.0033 'International Tables Vol C Tables 4.2.6.8 and 6.1.1.4'

loop_
_geom_angle_atom_site_label_1
_geom_angle_atom_site_label_2
_geom_angle_atom_site_label_3
_geom_angle
_geom_angle_site_symmetry_1
C2 C1 C10 117.2(3) .
C2 C1 H1 121.4 .
C10 C1 H1 121.4 .
C3 C2 C1 121.9(3) .
C3 C2 H2 119.0 .
C1 C2 H2 119.0 .
C4 C3 C2 120.5(3) .
C4 C3 H3 119.7 .
C2 C3 H3 119.7 .
C3 C4 C11 119.4(3) .
C3 C4 H4 120.3 .
C11 C4 H4 120.3 .
C6 C5 C12 118.8(2) .
C6 C5 H5 120.6 .
C12 C5 H5 120.6 .
C5 C6 C7 120.9(2) .
C5 C6 H6 119.6 .
C7 C6 H6 119.6 .
C8 C7 C6 121.5(2) .
C8 C7 H7 119.2 .
C6 C7 H7 119.2 .
C7 C8 C13 117.9(2) .
C7 C8 H8 121.0 .
C13 C8 H8 121.0 .
C13 N9 C10 107.87(17) .
C13 N9 C14 124.89(17) .
C10 N9 C14 125.45(18) .
C1 C10 C11 121.3(2) .
C1 C10 N9 129.7(2) .
C11 C10 N9 108.9(2) .
C4 C11 C10 119.6(2) .
C4 C11 C12 133.2(2) .
C10 C11 C12 107.3(2) .
C5 C12 C13 119.4(2) .
C5 C12 C11 133.4(2) .
C13 C12 C11 107.14(19) .
C8 C13 N9 129.7(2) .
C8 C13 C12 121.4(2) .
N9 C13 C12 108.83(19) .
C15 C14 C19 119.5(2) .
C15 C14 N9 120.8(2) .
C19 C14 N9 119.7(2) .
C14 C15 C16 120.4(2) .
C14 C15 H15 119.8 .
C16 C15 H15 119.8 .
C15 C16 C17 120.7(2) .
C15 C16 H16 119.6 .
C17 C16 H16 119.6 .
C18 C17 C16 118.2(2) .
C18 C17 C20 120.1(2) .
C16 C17 C20 121.7(2) .
C19 C18 C17 121.2(2) .
C19 C18 H18 119.4 .
C17 C18 H18 119.4 .
C18 C19 C14 119.9(2) .
C18 C19 H19 120.1 .
C14 C19 H19 120.1 .
C21 C20 C17 177.8(3) .
C20 C21 C22 178.5(3) .
C24 C22 C23 120.1(2) .
C24 C22 C21 120.0(2) .
C23 C22 C21 120.0(2) .
C24 C23 C22 117.2(2) 2_467
C24 C23 C25 121.5(2) 2_467
C22 C23 C25 121.3(2) .
C23 C24 C22 122.7(2) 2_467
C23 C24 H24 118.6 2_467
C22 C24 H24 118.6 .
C23 C25 H25A 109.5 .
C23 C25 H25B 109.5 .
H25A C25 H25B 109.5 .
C23 C25 H25C 109.5 .
H25A C25 H25C 109.5 .
H25B C25 H25C 109.5 .
C32 C31 C36 119.3(7) .
C32 C31 C37 121.5(13) .
C36 C31 C37 119.1(12) .
C31 C32 C33 120.4(7) .
C31 C32 H32 119.8 .
C33 C32 H32 119.8 .
C32 C33 C34 120.5(7) .
C32 C33 H33 119.8 .
C34 C33 H33 119.8 .
C35 C34 C33 118.5(7) .
C35 C34 H34 120.8 .
C33 C34 H34 120.8 .
C34 C35 C36 120.9(7) .
C34 C35 H35 119.6 .
C36 C35 H35 119.6 .
C31 C36 C35 120.2(7) .
C31 C36 H36 119.9 .
C35 C36 H36 119.9 .
C31 C37 H37A 109.5 .
C31 C37 H37B 109.5 .
H37A C37 H37B 109.5 .
C31 C37 H37C 109.5 .
H37A C37 H37C 109.5 .
H37B C37 H37C 109.5 .
C32B C31B C36B 119.3(7) .
C32B C31B C37B 121.1(12) .
C36B C31B C37B 119.6(11) .
C31B C32B C33B 120.0(7) .
C31B C32B H32B 120.0 .
C33B C32B H32B 120.0 .
C32B C33B C34B 121.0(7) .
C32B C33B H33B 119.5 .
C34B C33B H33B 119.5 .
C35B C34B C33B 118.6(7) .
C35B C34B H34B 120.7 .
C33B C34B H34B 120.7 .
C34B C35B C36B 120.3(7) .
C34B C35B H35B 119.9 .
C36B C35B H35B 119.9 .
C31B C36B C35B 120.5(7) .
C31B C36B H36B 119.8 .
C35B C36B H36B 119.8 .
C31B C37B H37D 109.5 .
C31B C37B H37E 109.5 .
H37D C37B H37E 109.5 .
C31B C37B H37F 109.5 .
H37D C37B H37F 109.5 .
H37E C37B H37F 109.5 .

loop_
_geom_bond_atom_site_label_1
_geom_bond_atom_site_label_2
_geom_bond_distance
_geom_bond_site_symmetry_2
C1 C2 1.387(4) .
C1 C10 1.390(3) .
C1 H1 0.9300 .
C2 C3 1.380(4) .
C2 H2 0.9300 .
C3 C4 1.367(4) .
C3 H3 0.9300 .
C4 C11 1.390(3) .
C4 H4 0.9300 .
C5 C6 1.374(4) .
C5 C12 1.398(3) .
C5 H5 0.9300 .
C6 C7 1.386(3) .
C6 H6 0.9300 .
C7 C8 1.376(3) .
C7 H7 0.9300 .
C8 C13 1.383(3) .
C8 H8 0.9300 .
N9 C13 1.400(3) .
N9 C10 1.402(3) .
N9 C14 1.423(3) .
C10 C11 1.398(3) .
C11 C12 1.437(3) .
C12 C13 1.403(3) .
C14 C15 1.378(3) .
C14 C19 1.388(3) .
C15 C16 1.378(3) .
C15 H15 0.9300 .
C16 C17 1.394(3) .
C16 H16 0.9300 .
C17 C18 1.384(3) .
C17 C20 1.434(3) .
C18 C19 1.378(3) .
C18 H18 0.9300 .
C19 H19 0.9300 .
C20 C21 1.184(3) .
C21 C22 1.446(3) .
C22 C24 1.384(3) .
C22 C23 1.403(3) .
C23 C24 1.383(3) 2_467
C23 C25 1.496(3) .
C24 H24 0.9300 .
C25 H25A 0.9600 .
C25 H25B 0.9600 .
C25 H25C 0.9600 .
C31 C32 1.373(8) .
C31 C36 1.383(8) .
C31 C37 1.497(9) .
C32 C33 1.380(9) .
C32 H32 0.9300 .
C33 C34 1.397(9) .
C33 H33 0.9300 .
C34 C35 1.370(8) .
C34 H34 0.9300 .
C35 C36 1.384(8) .
C35 H35 0.9300 .
C36 H36 0.9300 .
C37 H37A 0.9600 .
C37 H37B 0.9600 .
C37 H37C 0.9600 .
C31B C32B 1.375(8) .
C31B C36B 1.381(8) .
C31B C37B 1.496(9) .
C32B C33B 1.381(8) .
C32B H32B 0.9300 .
C33B C34B 1.387(9) .
C33B H33B 0.9300 .
C34B C35B 1.381(9) .
C34B H34B 0.9300 .
C35B C36B 1.382(8) .
C35B H35B 0.9300 .
C36B H36B 0.9300 .
C37B H37D 0.9600 .
C37B H37E 0.9600 .
C37B H37F 0.9600 .

loop_
_geom_torsion_atom_site_label_1
_geom_torsion_atom_site_label_2
_geom_torsion_atom_site_label_3
_geom_torsion_atom_site_label_4
_geom_torsion
_geom_torsion_site_symmetry_4
C10 C1 C2 C3 -0.2(5) .
C1 C2 C3 C4 -1.5(5) .
C2 C3 C4 C11 1.3(5) .
C12 C5 C6 C7 -0.2(4) .
C5 C6 C7 C8 0.3(4) .
C6 C7 C8 C13 0.0(4) .
C2 C1 C10 C11 2.1(4) .
C2 C1 C10 N9 178.9(3) .
C13 N9 C10 C1 -177.4(2) .
C14 N9 C10 C1 17.3(4) .
C13 N9 C10 C11 -0.3(2) .
C14 N9 C10 C11 -165.62(19) .
C3 C4 C11 C10 0.6(4) .
C3 C4 C11 C12 -179.3(3) .
C1 C10 C11 C4 -2.3(4) .
N9 C10 C11 C4 -179.7(2) .
C1 C10 C11 C12 177.6(2) .
N9 C10 C11 C12 0.2(3) .
C6 C5 C12 C13 -0.3(3) .
C6 C5 C12 C11 -176.0(2) .
C4 C11 C12 C5 -4.1(5) .
C10 C11 C12 C5 176.1(2) .
C4 C11 C12 C13 179.9(3) .
C10 C11 C12 C13 0.0(2) .
C7 C8 C13 N9 176.5(2) .
C7 C8 C13 C12 -0.5(3) .
C10 N9 C13 C8 -177.0(2) .
C14 N9 C13 C8 -11.6(4) .
C10 N9 C13 C12 0.3(2) .
C14 N9 C13 C12 165.72(19) .
C5 C12 C13 C8 0.6(3) .
C11 C12 C13 C8 177.4(2) .
C5 C12 C13 N9 -176.89(19) .
C11 C12 C13 N9 -0.2(2) .
C13 N9 C14 C15 55.7(3) .
C10 N9 C14 C15 -141.4(2) .
C13 N9 C14 C19 -122.9(2) .
C10 N9 C14 C19 40.0(3) .
C19 C14 C15 C16 0.1(3) .
N9 C14 C15 C16 -178.46(18) .
C14 C15 C16 C17 -0.5(3) .
C15 C16 C17 C18 0.4(3) .
C15 C16 C17 C20 179.96(19) .
C16 C17 C18 C19 0.0(3) .
C20 C17 C18 C19 -179.6(2) .
C17 C18 C19 C14 -0.3(4) .
C15 C14 C19 C18 0.2(3) .
N9 C14 C19 C18 178.85(19) .
C24 C22 C23 C24 -0.1(4) 2_467
C21 C22 C23 C24 178.8(2) 2_467
C24 C22 C23 C25 -179.6(2) .
C21 C22 C23 C25 -0.7(4) .
C23 C22 C24 C23 0.1(4) 2_467
C21 C22 C24 C23 -178.8(2) 2_467
C36 C31 C32 C33 -3(6) .
C37 C31 C32 C33 -179(3) .
C31 C32 C33 C34 -2(5) .
C32 C33 C34 C35 5(4) .
C33 C34 C35 C36 -2(4) .
C32 C31 C36 C35 5(5) .
C37 C31 C36 C35 -178(3) .
C34 C35 C36 C31 -3(4) .
C36B C31B C32B C33B -2(3) .
C37B C31B C32B C33B 178.8(18) .
C31B C32B C33B C34B 0(3) .
C32B C33B C34B C35B -2(4) .
C33B C34B C35B C36B 5(4) .
C32B C31B C36B C35B 6(4) .
C37B C31B C36B C35B -175.1(19) .
C34B C35B C36B C31B -8(3) .
